data_7231062
loop_
_publ_author_name
'Sun, Qi'
'Lin, Qiuhan'
'Lu, Ming'

_publ_section_title
;
 Nitramino-functionalized tetracyclic oxadiazoles as energetic materials
 with high performance and high stability: crystal structures and
 energetic properties
;
_journal_issue 30
_journal_name_full CrystEngComm
_journal_page_first 4321
_journal_paper_doi 10.1039/C8CE00857D
_journal_volume 20
_journal_year 2018
_chemical_formula_moiety 'C H8 N4 O, C8 N12 O8, H2 O'
_chemical_formula_sum 'C9 H10 N16 O10'
_chemical_formula_weight 502.33
_space_group_crystal_system monoclinic
_space_group_IT_number 15
_space_group_name_Hall '-C 2yc'
_space_group_name_H-M_alt 'C 1 2/c 1'
_symmetry_space_group_name_Hall '-C 2yc'
_symmetry_space_group_name_H-M 'C 1 2/c 1'
_atom_sites_solution_hydrogens difmap
_audit_creation_method SHELXL-2014/7
_audit_update_record
;
2018-01-15 deposited with the CCDC.
2018-06-29 downloaded from the CCDC.
;
_cell_angle_alpha 90
_cell_angle_beta 95.658(4)
_cell_angle_gamma 90
_cell_formula_units_Z 4
_cell_length_a 28.666(3)
_cell_length_b 4.5532(5)
_cell_length_c 14.0610(16)
_cell_measurement_reflns_used 1115
_cell_measurement_temperature 173(2)
_cell_measurement_theta_max 25.06
_cell_measurement_theta_min 3.11
_cell_volume 1826.3(3)
_computing_structure_refinement 'SHELXL-2014/7 (Sheldrick, 2014)'
_diffrn_ambient_temperature 173(2)
_diffrn_measured_fraction_theta_full 0.994
_diffrn_measured_fraction_theta_max 0.994
_diffrn_measurement_device_type 'PHOTON 100 CMOS detector'
_diffrn_measurement_method 'omega scan'
_diffrn_radiation_type MoK\a
_diffrn_radiation_wavelength 0.71073
_diffrn_reflns_av_R_equivalents 0.0809
_diffrn_reflns_av_unetI/netI 0.0835
_diffrn_reflns_Laue_measured_fraction_full 0.994
_diffrn_reflns_Laue_measured_fraction_max 0.994
_diffrn_reflns_limit_h_max 31
_diffrn_reflns_limit_h_min -34
_diffrn_reflns_limit_k_max 5
_diffrn_reflns_limit_k_min -4
_diffrn_reflns_limit_l_max 16
_diffrn_reflns_limit_l_min -16
_diffrn_reflns_number 4703
_diffrn_reflns_point_group_measured_fraction_full 0.994
_diffrn_reflns_point_group_measured_fraction_max 0.994
_diffrn_reflns_theta_full 25.024
_diffrn_reflns_theta_max 25.024
_diffrn_reflns_theta_min 2.912
_diffrn_source 'fine-focus sealed tube'
_exptl_absorpt_coefficient_mu 0.164
_exptl_absorpt_correction_T_max 0.7452
_exptl_absorpt_correction_T_min 0.6422
_exptl_absorpt_correction_type multi-scan
_exptl_absorpt_process_details 'SADABS (Bruker, 2014)'
_exptl_crystal_density_diffrn 1.827
_exptl_crystal_description sheet
_exptl_crystal_F_000 1024
_exptl_crystal_size_max 0.320
_exptl_crystal_size_mid 0.190
_exptl_crystal_size_min 0.020
_refine_diff_density_max 0.270
_refine_diff_density_min -0.367
_refine_diff_density_rms 0.073
_refine_ls_extinction_method none
_refine_ls_goodness_of_fit_ref 1.051
_refine_ls_hydrogen_treatment mixed
_refine_ls_matrix_type full
_refine_ls_number_parameters 202
_refine_ls_number_reflns 1614
_refine_ls_number_restraints 90
_refine_ls_restrained_S_all 1.034
_refine_ls_R_factor_all 0.1185
_refine_ls_R_factor_gt 0.0629
_refine_ls_shift/su_max 0.000
_refine_ls_shift/su_mean 0.000
_refine_ls_structure_factor_coef Fsqd
_refine_ls_weighting_details 'w=1/[\s^2^(Fo^2^)+(0.0565P)^2^+2.3444P] where P=(Fo^2^+2Fc^2^)/3'
_refine_ls_weighting_scheme calc
_refine_ls_wR_factor_gt 0.1186
_refine_ls_wR_factor_ref 0.1414
_reflns_Friedel_coverage 0.000
_reflns_number_gt 1001
_reflns_number_total 1614
_reflns_threshold_expression 'I > 2\s(I)'
_cod_data_source_file c8ce00857d2.cif
_cod_data_source_block 1_CCDC5
_cod_depositor_comments 'Adding full bibliography for 7231057--7231063.cif.'
_cod_original_cell_volume 1826.3(4)
_cod_database_code 7231062
_shelx_shelxl_version_number 2014/7
_shelx_space_group_comment
;
The symmetry employed for this shelxl refinement is uniquely defined
by the following loop, which should always be used as a source of
symmetry information in preference to the above space-group names.
They are only intended as comments.
;
_shelx_estimated_absorpt_t_min 0.949
_shelx_estimated_absorpt_t_max 0.997

loop_
_space_group_symop_operation_xyz
'x, y, z'
'-x, y, -z+1/2'
'x+1/2, y+1/2, z'
'-x+1/2, y+1/2, -z+1/2'
'-x, -y, -z'
'x, -y, z-1/2'
'-x+1/2, -y+1/2, -z'
'x+1/2, -y+1/2, z-1/2'

loop_
_atom_site_label
_atom_site_type_symbol
_atom_site_fract_x
_atom_site_fract_y
_atom_site_fract_z
_atom_site_U_iso_or_equiv
_atom_site_adp_type
_atom_site_occupancy
_atom_site_site_symmetry_order
_atom_site_calc_flag
_atom_site_refinement_flags_posn
_atom_site_refinement_flags_adp
_atom_site_refinement_flags_occupancy
_atom_site_disorder_assembly
_atom_site_disorder_group
C1 C 0.19243(12) 0.3153(8) 0.3311(3) 0.0255(9) Uani 1 1 d . . . . .
C2 C 0.23364(11) 0.2826(8) 0.4588(3) 0.0210(8) Uani 1 1 d . . . . .
C3 C 0.13218(12) 0.3814(8) 0.1804(3) 0.0205(8) Uani 1 1 d . . . . .
C4 C 0.17262(12) 0.2562(8) 0.2339(3) 0.0205(8) Uani 1 1 d . . . . .
N2 N 0.22812(10) 0.1619(7) 0.3774(2) 0.0261(8) Uani 1 1 d . . . . .
N3 N 0.12707(11) 0.2593(7) 0.0959(2) 0.0266(8) Uani 1 1 d . . . . .
N4 N 0.19149(11) 0.0636(7) 0.1819(2) 0.0300(8) Uani 1 1 d . . . . .
N5 N 0.10603(10) 0.5918(6) 0.2211(2) 0.0232(7) Uani 1 1 d . . . . .
N6 N 0.06861(10) 0.6903(7) 0.1698(2) 0.0268(8) Uani 1 1 d . . . . .
O2 O 0.16431(10) 0.0605(6) 0.09619(19) 0.0356(7) Uani 1 1 d . . . . .
O3 O 0.05552(9) 0.6051(7) 0.08734(19) 0.0441(9) Uani 1 1 d . . . . .
O4 O 0.04548(9) 0.8830(6) 0.20950(18) 0.0367(8) Uani 1 1 d . . . . .
O1 O 0.2131(2) 0.5510(13) 0.4594(4) 0.0246(14) Uani 0.5 1 d . U P A 1
N1 N 0.1859(2) 0.5775(14) 0.3713(5) 0.0237(14) Uani 0.5 1 d . U P A 1
N7 N 0.0774(3) 0.680(2) 0.4076(8) 0.021(3) Uiso 0.5 1 d D U P B 1
H7A H 0.0979 0.7009 0.3635 0.031 Uiso 0.5 1 d R U P B 1
H7B H 0.0932 0.6589 0.4657 0.031 Uiso 0.5 1 d R U P B 1
H7C H 0.0602 0.8455 0.4080 0.031 Uiso 0.5 1 d R U P B 1
C5 C 0.0703(2) 0.1757(11) 0.4067(5) 0.0176(14) Uani 0.5 1 d D U P B 1
N8 N 0.04696(19) 0.4348(12) 0.3893(4) 0.0184(12) Uani 0.5 1 d D U P B 1
H8A H 0.0209(14) 0.511(14) 0.399(5) 0.022 Uiso 0.5 1 d D U P C 1
N9 N 0.04098(18) -0.0633(12) 0.4129(4) 0.0160(12) Uani 0.5 1 d D U P B 1
H9A H 0.0180 -0.0561 0.3644 0.019 Uiso 0.5 1 d R U P B 1
N10 N 0.0678(3) -0.326(2) 0.4088(8) 0.019(3) Uiso 0.5 1 d D U P B 1
H10A H 0.0982 -0.2866 0.4033 0.028 Uiso 0.5 1 d R U P B 1
H10B H 0.0563 -0.4387 0.3594 0.028 Uiso 0.5 1 d R U P B 1
H10C H 0.0661 -0.4283 0.4631 0.028 Uiso 0.5 1 d R U P B 1
O5 O 0.11252(16) 0.1594(10) 0.4173(4) 0.0248(12) Uani 0.5 1 d D U P B 1
O1' O 0.1957(2) 0.4439(15) 0.4791(5) 0.0307(15) Uani 0.5 1 d . U P A 2
N1' N 0.1665(3) 0.4519(17) 0.3923(5) 0.0319(16) Uani 0.5 1 d . U P A 2
O6 O 0.01683(16) 0.1463(10) 0.4079(3) 0.0225(11) Uani 0.5 1 d . U P D 2
H6D H -0.0023 0.0520 0.3692 0.027 Uiso 0.5 1 d R U P D 2
H6E H 0.0095 0.3116 0.4303 0.027 Uiso 0.5 1 d R U P D 2

loop_
_atom_site_aniso_label
_atom_site_aniso_U_11
_atom_site_aniso_U_22
_atom_site_aniso_U_33
_atom_site_aniso_U_23
_atom_site_aniso_U_13
_atom_site_aniso_U_12
C1 0.022(2) 0.027(2) 0.026(2) 0.0017(18) -0.0015(17) 0.0061(17)
C2 0.0140(18) 0.0206(19) 0.028(2) 0.0034(17) 0.0002(15) 0.0037(16)
C3 0.0174(18) 0.025(2) 0.0200(19) 0.0020(16) 0.0057(15) -0.0028(17)
C4 0.0169(18) 0.0218(18) 0.0230(19) 0.0029(17) 0.0028(15) 0.0030(16)
N2 0.0230(17) 0.0279(17) 0.0263(18) 0.0023(15) -0.0025(14) 0.0098(15)
N3 0.0275(18) 0.0268(17) 0.0253(18) -0.0021(15) 0.0014(14) 0.0069(15)
N4 0.0308(18) 0.0352(19) 0.0235(18) 0.0021(16) -0.0004(15) 0.0091(16)
N5 0.0183(15) 0.0333(18) 0.0171(15) 0.0014(14) -0.0033(13) 0.0113(15)
N6 0.0214(17) 0.038(2) 0.0214(18) -0.0001(15) 0.0042(14) 0.0090(16)
O2 0.0445(18) 0.0355(16) 0.0263(15) -0.0062(13) 0.0008(13) 0.0175(14)
O3 0.0342(17) 0.068(2) 0.0274(16) -0.0188(15) -0.0124(13) 0.0206(16)
O4 0.0339(16) 0.0528(19) 0.0236(15) 0.0001(14) 0.0039(13) 0.0246(15)
O1 0.024(3) 0.025(3) 0.024(3) 0.005(3) -0.006(3) 0.007(3)
N1 0.026(4) 0.022(3) 0.021(3) 0.007(3) -0.007(3) 0.003(3)
C5 0.020(3) 0.016(3) 0.018(3) 0.003(3) 0.006(3) -0.001(3)
N8 0.020(3) 0.017(3) 0.019(3) 0.008(2) 0.004(2) -0.001(2)
N9 0.016(3) 0.016(3) 0.015(3) 0.001(2) -0.003(2) 0.003(2)
O5 0.018(3) 0.024(3) 0.033(3) 0.003(2) 0.004(2) 0.000(2)
O1' 0.028(4) 0.042(4) 0.021(3) 0.003(3) -0.003(3) 0.014(3)
N1' 0.030(4) 0.044(4) 0.019(3) -0.001(3) -0.007(3) 0.012(3)
O6 0.028(3) 0.018(2) 0.022(2) -0.010(2) 0.000(2) -0.003(2)

loop_
_atom_type_symbol
_atom_type_description
_atom_type_scat_dispersion_real
_atom_type_scat_dispersion_imag
_atom_type_scat_source
C C 0.0033 0.0016 'International Tables Vol C Tables 4.2.6.8 and 6.1.1.4'
H H 0.0000 0.0000 'International Tables Vol C Tables 4.2.6.8 and 6.1.1.4'
N N 0.0061 0.0033 'International Tables Vol C Tables 4.2.6.8 and 6.1.1.4'
O O 0.0106 0.0060 'International Tables Vol C Tables 4.2.6.8 and 6.1.1.4'

loop_
_geom_angle_atom_site_label_1
_geom_angle_atom_site_label_2
_geom_angle_atom_site_label_3
_geom_angle
_geom_angle_site_symmetry_1
_geom_angle_site_symmetry_3
N1 C1 N2 112.8(4) . .
N1' C1 N2 111.8(4) . .
N1 C1 C4 120.2(4) . .
N1' C1 C4 119.9(4) . .
N2 C1 C4 124.4(3) . .
N2 C2 O1 112.4(4) . .
N2 C2 O1' 113.0(4) . .
N2 C2 C2 130.4(4) . 7_556
O1 C2 C2 115.3(5) . 7_556
O1' C2 C2 114.2(5) . 7_556
N3 C3 N5 131.1(3) . .
N3 C3 C4 108.7(3) . .
N5 C3 C4 120.2(3) . .
N4 C4 C3 109.4(3) . .
N4 C4 C1 120.7(3) . .
C3 C4 C1 129.8(3) . .
C2 N2 C1 103.4(3) . .
C3 N3 O2 104.8(3) . .
C4 N4 O2 105.8(3) . .
N6 N5 C3 117.3(3) . .
O3 N6 O4 120.3(3) . .
O3 N6 N5 124.1(3) . .
O4 N6 N5 115.5(3) . .
N4 O2 N3 111.3(2) . .
C2 O1 N1 106.0(5) . .
C1 N1 O1 102.0(5) . .
N10 N7 N8 49(4) 1_565 .
N10 N7 N9 53(4) 1_565 1_565
N8 N7 N9 101.2(6) . 1_565
N10 N7 H7A 140.2 1_565 .
N8 N7 H7A 112.9 . .
N9 N7 H7A 115.8 1_565 .
N10 N7 H7B 110.2 1_565 .
N8 N7 H7B 109.0 . .
N9 N7 H7B 108.2 1_565 .
H7A N7 H7B 109.4 . .
N10 N7 H7C 62.4 1_565 .
N8 N7 H7C 109.4 . .
N9 N7 H7C 9.1 1_565 .
H7A N7 H7C 108.0 . .
H7B N7 H7C 108.0 . .
O5 C5 N8 122.8(5) . .
O5 C5 N9 123.5(5) . .
N8 C5 N9 113.7(6) . .
N10 N8 C5 119.6(6) 1_565 .
N10 N8 N7 9.6(7) 1_565 .
C5 N8 N7 111.4(6) . .
N10 N8 H8A 91(5) 1_565 .
C5 N8 H8A 138(5) . .
N7 N8 H8A 101(5) . .
C5 N9 N10 108.9(5) . .
C5 N9 N7 99.9(5) . 1_545
N10 N9 N7 9.0(6) . 1_545
C5 N9 H9A 109.1 . .
N10 N9 H9A 110.9 . .
N7 N9 H9A 115.4 1_545 .
N7 N10 N8 121(4) 1_545 1_545
N7 N10 N9 118(4) 1_545 .
N8 N10 N9 119.1(7) 1_545 .
N7 N10 H10A 6.1 1_545 .
N8 N10 H10A 126.6 1_545 .
N9 N10 H10A 111.6 . .
N7 N10 H10B 107.2 1_545 .
N8 N10 H10B 37.7 1_545 .
N9 N10 H10B 110.6 . .
H10A N10 H10B 109.3 . .
N7 N10 H10C 103.9 1_545 .
N8 N10 H10C 70.8 1_545 .
N9 N10 H10C 108.9 . .
H10A N10 H10C 108.2 . .
H10B N10 H10C 108.2 . .
C2 O1' N1' 104.5(5) . .
C1 N1' O1' 102.9(5) . .
H6D O6 H6E 121.1 . .

loop_
_geom_bond_atom_site_label_1
_geom_bond_atom_site_label_2
_geom_bond_distance
_geom_bond_site_symmetry_2
C1 N1 1.342(7) .
C1 N1' 1.344(8) .
C1 N2 1.352(4) .
C1 C4 1.452(5) .
C2 N2 1.265(4) .
C2 O1 1.357(7) .
C2 O1' 1.365(7) .
C2 C2 1.447(7) 7_556
C3 N3 1.306(4) .
C3 N5 1.376(4) .
C3 C4 1.437(5) .
C4 N4 1.295(4) .
N3 O2 1.399(4) .
N4 O2 1.369(4) .
N5 N6 1.312(4) .
N6 O3 1.244(4) .
N6 O4 1.263(4) .
O1 N1 1.401(8) .
N7 N10 0.277(13) 1_565
N7 N8 1.424(10) .
N7 N9 1.574(11) 1_565
N7 H7A 0.8999 .
N7 H7B 0.9000 .
N7 H7C 0.9002 .
C5 O5 1.207(8) .
C5 N8 1.367(7) .
C5 N9 1.383(7) .
N8 N10 1.260(10) 1_565
N8 H8A 0.85(2) .
N9 N10 1.426(10) .
N9 N7 1.574(11) 1_545
N9 H9A 0.9001 .
N10 N7 0.277(13) 1_545
N10 N8 1.260(10) 1_545
N10 H10A 0.8999 .
N10 H10B 0.9000 .
N10 H10C 0.9000 .
O1' N1' 1.411(9) .
O6 H6D 0.8499 .
O6 H6E 0.8500 .
